data_2102219
loop_
_publ_author_name
'Simon Allen'
'Rebecca Ward'
'Matthew Hampson'
'Richard K B Gover'
'John S O Evans'

_publ_contact_author_address
;Department of Chemistry,
Science Laboratories,
South Road,
Durham,
DH1 3LE
;
_publ_contact_author_email john.evans@durham.ac.uk
_publ_contact_author_fax '0191 384 4737'
_publ_contact_author_name 'John S.O. Evans'
_publ_contact_author_phone '0191 334 2093'
_publ_section_title
;
 Structures and phase transitions of trigonal ZrMo~2~O~8~ and
 HfMo~2~O~8~
;
_journal_date_accepted 2003-10-30
_journal_date_recd_electronic 2003-10-06
_journal_issue 1
_journal_name_full 'Acta Crystallographica Section B'
_journal_page_first 32
_journal_page_last 40
_journal_paper_category FA
_journal_paper_doi 10.1107/S0108768103025138
_journal_volume 60
_journal_year 2004
_space_group_IT_number 164
_symmetry_space_group_name_Hall '-P 3 2"'
_symmetry_space_group_name_H-M 'P -3 m 1'
_cell_angle_alpha 90
_cell_angle_beta 90
_cell_angle_gamma 120
_cell_length_a 5.8460(3)
_cell_length_b 5.8460(3)
_cell_length_c 5.9941(3)
_cell_volume 177.408(16)
_cod_data_source_file bm5004.cif
_cod_data_source_block alphaprimezrmo2o8
_cod_original_cell_volume 177.409(19)
_cod_database_code 2102219

loop_
_symmetry_equiv_pos_as_xyz
'-x, -x+y, -z'
'-x, -y, -z'
'-x+y, -x, z'
'-x+y, y, z'
'-y, -x, z'
'-y, x-y, z'
'y, -x+y, -z'
'y, x, -z'
'x-y, -y, -z'
'x-y, x, -z'
'x, y, z'
'x, x-y, z'

loop_
_atom_site_label
_atom_site_fract_x
_atom_site_fract_y
_atom_site_fract_z
_atom_site_occupancy
_atom_site_type_symbol
Zr1 0 0 0 1 Zr
Mo1 0.3333333 0.6666667 0.29183(9) 1 Mo
O1 0.16614(6) 0.83386(6) 0.19598(12) 1 O
O4 0.3333333 0.6666667 0.57172(14) 1 O
